data_7105652
loop_
_publ_author_name
'Zhang, Hui-jun'
'Wei, Junnian'
'Zhao, Fei'
'Liang, Yun'
'Wang, Zitao'
'Xi, Zhenfeng'

_publ_section_title
;
 Selective synthesis of dibenzo[a,c]cyclooctatetraenes via
 palladium-catalyzed [4+4] cyclic homocoupling of borylvinyl iodobenzene
 derivatives.
;
_journal_issue 39
_journal_name_full 'Chemical communications (Cambridge, England)'
_journal_page_first 7439
_journal_page_last 7441
_journal_paper_doi 10.1039/c0cc02380a
_journal_volume 46
_journal_year 2010
_chemical_formula_sum 'C38 H38 O'
_chemical_formula_weight 510.68
_chemical_name_systematic
;
?
;
_space_group_IT_number 2
_symmetry_cell_setting triclinic
_symmetry_space_group_name_Hall '-P 1'
_symmetry_space_group_name_H-M 'P -1'
_atom_sites_solution_hydrogens geom
_atom_sites_solution_primary direct
_atom_sites_solution_secondary difmap
_audit_creation_method SHELXL-97
_cell_angle_alpha 96.96(3)
_cell_angle_beta 96.69(3)
_cell_angle_gamma 99.11(3)
_cell_formula_units_Z 2
_cell_length_a 7.7703(16)
_cell_length_b 11.284(2)
_cell_length_c 17.614(4)
_cell_measurement_reflns_used 10828
_cell_measurement_temperature 123(2)
_cell_measurement_theta_max 27.48
_cell_measurement_theta_min 2.33
_cell_volume 1499.1(6)
_computing_cell_refinement Rapid-AUTO
_computing_data_collection 'Rapid-AUTO (Rigaku,2000)'
_computing_data_reduction 'CrystalStructure (Rigaku/MSC,2000)'
_computing_molecular_graphics 'Siemens SHELXTL V4.2,(Sheldrick,1990)'
_computing_publication_material SHELXL-97,(Sheldrick,1997)
_computing_structure_refinement SHELXL-97,(Sheldrick,1997)
_computing_structure_solution SHELXS-97,(Sheldrick,1997)
_diffrn_ambient_temperature 123(2)
_diffrn_detector_area_resol_mean 10.00
_diffrn_measured_fraction_theta_full 0.987
_diffrn_measured_fraction_theta_max 0.987
_diffrn_measurement_device_type 'Rigaku RAXIS RAPID IP'
_diffrn_measurement_method \W
_diffrn_radiation_monochromator graphite
_diffrn_radiation_source 'fine-focus sealed tube'
_diffrn_radiation_type MoK\a
_diffrn_radiation_wavelength 0.71073
_diffrn_reflns_av_R_equivalents 0.0393
_diffrn_reflns_av_sigmaI/netI 0.0649
_diffrn_reflns_limit_h_max 10
_diffrn_reflns_limit_h_min -10
_diffrn_reflns_limit_k_max 14
_diffrn_reflns_limit_k_min -14
_diffrn_reflns_limit_l_max 22
_diffrn_reflns_limit_l_min -22
_diffrn_reflns_number 10828
_diffrn_reflns_theta_full 27.48
_diffrn_reflns_theta_max 27.48
_diffrn_reflns_theta_min 2.33
_diffrn_standards_decay_% 0
_diffrn_standards_interval_count 0
_diffrn_standards_interval_time 0
_diffrn_standards_number 0
_exptl_absorpt_coefficient_mu 0.066
_exptl_absorpt_correction_T_max 0.9805
_exptl_absorpt_correction_T_min 0.9742
_exptl_absorpt_correction_type empirical
_exptl_absorpt_process_details
;
HIGASHI, T. (1995). Abscor-Empirical
Absorption Correction based on Fourier
Series Approximation.
Rigaku Corporation,Tokyo,Japan.
;
_exptl_crystal_density_diffrn 1.131
_exptl_crystal_density_method 'not measured'
_exptl_crystal_F_000 548
_exptl_crystal_size_max 0.40
_exptl_crystal_size_mid 0.40
_exptl_crystal_size_min 0.30
_refine_diff_density_max 0.627
_refine_diff_density_min -0.230
_refine_diff_density_rms 0.050
_refine_ls_extinction_coef 0.019(2)
_refine_ls_extinction_expression Fc^*^=kFc[1+0.001xFc^2^\l^3^/sin(2\q)]^-1/4^
_refine_ls_extinction_method SHELXL
_refine_ls_goodness_of_fit_ref 1.092
_refine_ls_hydrogen_treatment none
_refine_ls_matrix_type full
_refine_ls_number_parameters 357
_refine_ls_number_reflns 6783
_refine_ls_number_restraints 0
_refine_ls_restrained_S_all 1.092
_refine_ls_R_factor_all 0.0886
_refine_ls_R_factor_gt 0.0528
_refine_ls_shift/su_max 0.000
_refine_ls_shift/su_mean 0.000
_refine_ls_structure_factor_coef Fsqd
_refine_ls_weighting_details 'calc w=1/[\s^2^(Fo^2^)+(0.0600P)^2^+0.0000P] where P=(Fo^2^+2Fc^2^)/3'
_refine_ls_weighting_scheme calc
_refine_ls_wR_factor_gt 0.1238
_refine_ls_wR_factor_ref 0.1333
_reflns_number_gt 4249
_reflns_number_total 6783
_reflns_threshold_expression >2sigma(I)
_cod_data_source_file C0CC02380A.TXT
_cod_data_source_block zhj7a
_cod_depositor_comments
;
The following automatic conversions were performed:
'_exptl_absorpt_correction_type' value 'Empirical' changed to 'empirical'
according to '/home/saulius/struct/CIF-dictionaries/cif_core.dic'
dictionary named 'cif_core.dic' version 2.4.1 from 2010-06-29.

Automatic conversion script
Id: cif_fix_enum 1527 2010-12-29 10:47:43Z saulius 

 Adding full bibliography for 7105652--7105653.cif.
;
_cod_original_cell_volume 1499.2(5)
_cod_original_sg_symbol_H-M P-1
_cod_database_code 7105652

loop_
_symmetry_equiv_pos_as_xyz
'x, y, z'
'-x, -y, -z'

loop_
_atom_site_label
_atom_site_type_symbol
_atom_site_fract_x
_atom_site_fract_y
_atom_site_fract_z
_atom_site_U_iso_or_equiv
_atom_site_adp_type
_atom_site_occupancy
_atom_site_symmetry_multiplicity
_atom_site_calc_flag
_atom_site_refinement_flags
_atom_site_disorder_assembly
_atom_site_disorder_group
C1 C 0.03199(19) 0.76525(15) 0.35434(9) 0.0240(4) Uani 1 1 d . . .
C2 C 0.0141(2) 0.83672(16) 0.42317(9) 0.0290(4) Uani 1 1 d . . .
H2 H 0.0481 0.9223 0.4284 0.035 Uiso 1 1 calc R . .
C3 C -0.0517(2) 0.78500(17) 0.48328(9) 0.0334(4) Uani 1 1 d . . .
H3 H -0.0631 0.8348 0.5293 0.040 Uiso 1 1 calc R . .
C4 C -0.1010(2) 0.66079(18) 0.47646(9) 0.0340(4) Uani 1 1 d . . .
H4 H -0.1435 0.6247 0.5182 0.041 Uiso 1 1 calc R . .
C5 C -0.0881(2) 0.58855(16) 0.40822(9) 0.0288(4) Uani 1 1 d . . .
H5 H -0.1242 0.5032 0.4035 0.035 Uiso 1 1 calc R . .
C6 C -0.02289(19) 0.63948(15) 0.34653(9) 0.0245(4) Uani 1 1 d . . .
C7 C -0.0263(2) 0.56108(14) 0.27098(8) 0.0239(3) Uani 1 1 d . . .
C8 C 0.1256(2) 0.54630(14) 0.24307(9) 0.0237(3) Uani 1 1 d . . .
C9 C 0.2999(2) 0.60043(15) 0.29088(8) 0.0232(3) Uani 1 1 d . . .
C10 C 0.3642(2) 0.71980(15) 0.29439(8) 0.0244(4) Uani 1 1 d . . .
C11 C 0.2551(2) 0.80335(14) 0.26082(9) 0.0238(3) Uani 1 1 d . . .
C12 C 0.0999(2) 0.82627(14) 0.29015(9) 0.0239(4) Uani 1 1 d . . .
C13 C 0.0117(2) 0.91351(15) 0.26154(9) 0.0291(4) Uani 1 1 d . . .
H13 H -0.0914 0.9298 0.2819 0.035 Uiso 1 1 calc R . .
C14 C 0.0705(2) 0.97696(16) 0.20432(9) 0.0328(4) Uani 1 1 d . . .
H14 H 0.0077 1.0353 0.1852 0.039 Uiso 1 1 calc R . .
C15 C 0.2232(2) 0.95409(16) 0.17514(9) 0.0345(4) Uani 1 1 d . . .
H15 H 0.2649 0.9970 0.1358 0.041 Uiso 1 1 calc R . .
C16 C 0.3141(2) 0.86912(16) 0.20338(9) 0.0304(4) Uani 1 1 d . . .
H16 H 0.4186 0.8550 0.1834 0.036 Uiso 1 1 calc R . .
C17 C -0.2091(2) 0.50914(17) 0.23014(10) 0.0325(4) Uani 1 1 d . . .
H17A H -0.2626 0.5737 0.2096 0.049 Uiso 1 1 calc R . .
H17B H -0.2809 0.4738 0.2667 0.049 Uiso 1 1 calc R . .
H17C H -0.2025 0.4461 0.1876 0.049 Uiso 1 1 calc R . .
C18 C 0.5459(2) 0.78031(16) 0.33344(10) 0.0309(4) Uani 1 1 d . . .
H18A H 0.6130 0.7184 0.3487 0.046 Uiso 1 1 calc R . .
H18B H 0.5356 0.8357 0.3794 0.046 Uiso 1 1 calc R . .
H18C H 0.6067 0.8260 0.2975 0.046 Uiso 1 1 calc R . .
C19 C 0.1284(2) 0.47833(15) 0.16685(9) 0.0273(4) Uani 1 1 d . . .
H19 H 0.0181 0.4413 0.1380 0.033 Uiso 1 1 calc R . .
C20 C 0.2726(2) 0.46392(16) 0.13440(9) 0.0308(4) Uani 1 1 d . . .
H20 H 0.3829 0.5000 0.1637 0.037 Uiso 1 1 calc R . .
C21 C 0.2763(2) 0.39724(16) 0.05741(9) 0.0313(4) Uani 1 1 d . . .
C22 C 0.1290(2) 0.36461(18) 0.00124(10) 0.0399(5) Uani 1 1 d . . .
H22 H 0.0203 0.3862 0.0122 0.048 Uiso 1 1 calc R . .
C23 C 0.1377(3) 0.30104(19) -0.07055(10) 0.0466(5) Uani 1 1 d . . .
H23 H 0.0352 0.2786 -0.1077 0.056 Uiso 1 1 calc R . .
C24 C 0.2955(3) 0.27056(19) -0.08774(11) 0.0463(5) Uani 1 1 d . . .
H24 H 0.3012 0.2253 -0.1362 0.056 Uiso 1 1 calc R . .
C25 C 0.4434(3) 0.3057(2) -0.03465(11) 0.0566(6) Uani 1 1 d . . .
H25 H 0.5528 0.2870 -0.0470 0.068 Uiso 1 1 calc R . .
C26 C 0.4347(3) 0.3687(2) 0.03720(11) 0.0511(6) Uani 1 1 d . . .
H26 H 0.5388 0.3929 0.0734 0.061 Uiso 1 1 calc R . .
C27 C 0.3905(2) 0.51949(15) 0.33343(8) 0.0254(4) Uani 1 1 d . . .
H27 H 0.4992 0.5538 0.3646 0.030 Uiso 1 1 calc R . .
C28 C 0.3328(2) 0.40127(15) 0.33193(9) 0.0264(4) Uani 1 1 d . . .
H28 H 0.2288 0.3669 0.2974 0.032 Uiso 1 1 calc R . .
C29 C 0.4120(2) 0.31837(15) 0.37775(9) 0.0249(4) Uani 1 1 d . . .
C30 C 0.3554(2) 0.19377(16) 0.35795(10) 0.0312(4) Uani 1 1 d . . .
H30 H 0.2663 0.1644 0.3151 0.037 Uiso 1 1 calc R . .
C31 C 0.4261(2) 0.11144(16) 0.39941(10) 0.0359(4) Uani 1 1 d . . .
H31 H 0.3860 0.0269 0.3847 0.043 Uiso 1 1 calc R . .
C32 C 0.5548(2) 0.15271(17) 0.46200(10) 0.0354(4) Uani 1 1 d . . .
H32 H 0.6043 0.0966 0.4901 0.042 Uiso 1 1 calc R . .
C33 C 0.6121(2) 0.27714(16) 0.48397(9) 0.0312(4) Uani 1 1 d . . .
H33 H 0.6994 0.3059 0.5275 0.037 Uiso 1 1 calc R . .
C34 C 0.5416(2) 0.35860(15) 0.44210(9) 0.0265(4) Uani 1 1 d . . .
H34 H 0.5816 0.4431 0.4572 0.032 Uiso 1 1 calc R . .
C35 C 0.8370(3) 0.2249(2) 0.30515(12) 0.0490(5) Uani 1 1 d . . .
H35A H 0.9244 0.1717 0.3108 0.074 Uiso 1 1 calc R . .
H35B H 0.7835 0.2349 0.3527 0.074 Uiso 1 1 calc R . .
H35C H 0.8947 0.3043 0.2953 0.074 Uiso 1 1 calc R . .
C36 C 0.6979(3) 0.1702(2) 0.23913(11) 0.0485(5) Uani 1 1 d . . .
H36A H 0.6433 0.0879 0.2470 0.058 Uiso 1 1 calc R . .
H36B H 0.6050 0.2207 0.2348 0.058 Uiso 1 1 calc R . .
C37 C 0.6666(3) 0.1029(3) 0.10649(12) 0.0677(7) Uani 1 1 d . . .
H37A H 0.5676 0.1468 0.0962 0.081 Uiso 1 1 calc R . .
H37B H 0.6176 0.0207 0.1165 0.081 Uiso 1 1 calc R . .
C38 C 0.7627(4) 0.0932(3) 0.03724(13) 0.1000(11) Uani 1 1 d . . .
H38A H 0.8105 0.1747 0.0273 0.150 Uiso 1 1 calc R . .
H38B H 0.6810 0.0504 -0.0079 0.150 Uiso 1 1 calc R . .
H38C H 0.8591 0.0483 0.0472 0.150 Uiso 1 1 calc R . .
O1 O 0.78044(19) 0.16414(14) 0.17079(8) 0.0534(4) Uani 1 1 d . . .

loop_
_atom_site_aniso_label
_atom_site_aniso_U_11
_atom_site_aniso_U_22
_atom_site_aniso_U_33
_atom_site_aniso_U_23
_atom_site_aniso_U_13
_atom_site_aniso_U_12
C1 0.0139(8) 0.0296(9) 0.0286(8) 0.0011(7) 0.0037(6) 0.0059(7)
C2 0.0208(8) 0.0304(10) 0.0346(9) -0.0015(7) 0.0047(7) 0.0050(7)
C3 0.0273(9) 0.0429(11) 0.0307(9) -0.0028(8) 0.0100(7) 0.0093(8)
C4 0.0236(9) 0.0487(12) 0.0315(9) 0.0056(8) 0.0121(7) 0.0059(8)
C5 0.0197(8) 0.0314(10) 0.0352(9) 0.0029(7) 0.0075(7) 0.0028(7)
C6 0.0127(7) 0.0306(9) 0.0305(8) 0.0019(7) 0.0054(6) 0.0048(7)
C7 0.0177(8) 0.0255(9) 0.0269(7) 0.0012(7) 0.0030(6) 0.0010(7)
C8 0.0185(8) 0.0244(9) 0.0280(8) 0.0017(7) 0.0044(6) 0.0035(7)
C9 0.0162(8) 0.0284(9) 0.0249(7) -0.0025(7) 0.0068(6) 0.0054(7)
C10 0.0171(8) 0.0302(9) 0.0258(8) -0.0009(7) 0.0070(6) 0.0044(7)
C11 0.0180(8) 0.0237(9) 0.0273(8) -0.0025(7) 0.0035(6) 0.0006(7)
C12 0.0190(8) 0.0230(9) 0.0270(8) -0.0028(7) 0.0021(6) 0.0005(7)
C13 0.0220(8) 0.0305(10) 0.0339(9) -0.0003(7) 0.0034(7) 0.0059(7)
C14 0.0335(10) 0.0297(10) 0.0342(9) 0.0031(8) -0.0009(8) 0.0071(8)
C15 0.0379(11) 0.0345(11) 0.0304(9) 0.0050(8) 0.0084(8) 0.0011(8)
C16 0.0276(9) 0.0336(10) 0.0304(8) 0.0016(7) 0.0099(7) 0.0047(8)
C17 0.0181(8) 0.0403(11) 0.0361(9) -0.0012(8) 0.0037(7) 0.0016(8)
C18 0.0180(8) 0.0322(10) 0.0402(9) 0.0013(8) 0.0038(7) 0.0007(7)
C19 0.0218(9) 0.0283(9) 0.0292(8) -0.0022(7) 0.0019(7) 0.0023(7)
C20 0.0243(9) 0.0366(10) 0.0294(8) -0.0025(7) 0.0033(7) 0.0050(8)
C21 0.0289(9) 0.0335(10) 0.0307(9) -0.0008(7) 0.0065(7) 0.0055(8)
C22 0.0301(10) 0.0488(12) 0.0371(9) -0.0076(9) 0.0042(8) 0.0068(9)
C23 0.0409(12) 0.0565(14) 0.0364(10) -0.0119(9) 0.0016(9) 0.0073(10)
C24 0.0533(13) 0.0498(13) 0.0342(9) -0.0107(9) 0.0082(9) 0.0155(11)
C25 0.0445(13) 0.0861(18) 0.0411(11) -0.0107(11) 0.0114(9) 0.0279(12)
C26 0.0323(11) 0.0817(17) 0.0360(10) -0.0145(10) 0.0024(8) 0.0190(11)
C27 0.0168(8) 0.0320(10) 0.0271(8) -0.0016(7) 0.0062(6) 0.0059(7)
C28 0.0180(8) 0.0314(10) 0.0286(8) -0.0009(7) 0.0051(6) 0.0038(7)
C29 0.0185(8) 0.0287(9) 0.0286(8) 0.0004(7) 0.0097(6) 0.0058(7)
C30 0.0250(9) 0.0313(10) 0.0357(9) -0.0007(8) 0.0051(7) 0.0032(8)
C31 0.0354(10) 0.0244(10) 0.0473(10) 0.0021(8) 0.0101(8) 0.0029(8)
C32 0.0324(10) 0.0350(11) 0.0419(10) 0.0110(8) 0.0088(8) 0.0091(8)
C33 0.0247(9) 0.0380(11) 0.0312(8) 0.0026(8) 0.0060(7) 0.0062(8)
C34 0.0210(8) 0.0264(9) 0.0312(8) -0.0026(7) 0.0083(7) 0.0034(7)
C35 0.0455(13) 0.0489(13) 0.0544(12) 0.0014(10) 0.0200(10) 0.0087(10)
C36 0.0462(13) 0.0513(13) 0.0532(12) 0.0065(10) 0.0265(10) 0.0106(10)
C37 0.0655(17) 0.089(2) 0.0490(13) 0.0133(13) 0.0101(12) 0.0104(15)
C38 0.088(2) 0.165(3) 0.0421(13) 0.0101(17) 0.0162(14) 0.005(2)
O1 0.0438(9) 0.0737(11) 0.0485(8) 0.0109(7) 0.0162(7) 0.0185(8)

loop_
_atom_type_symbol
_atom_type_description
_atom_type_scat_dispersion_real
_atom_type_scat_dispersion_imag
_atom_type_scat_source
C C 0.0033 0.0016 'International Tables Vol C Tables 4.2.6.8 and 6.1.1.4'
H H 0.0000 0.0000 'International Tables Vol C Tables 4.2.6.8 and 6.1.1.4'
O O 0.0106 0.0060 'International Tables Vol C Tables 4.2.6.8 and 6.1.1.4'

loop_
_geom_angle_atom_site_label_1
_geom_angle_atom_site_label_2
_geom_angle_atom_site_label_3
_geom_angle
_geom_angle_site_symmetry_1
_geom_angle_site_symmetry_3
_geom_angle_publ_flag
C6 C1 C2 118.81(15) . . ?
C6 C1 C12 122.01(13) . . ?
C2 C1 C12 119.10(15) . . ?
C3 C2 C1 121.30(16) . . ?
C3 C2 H2 119.4 . . ?
C1 C2 H2 119.4 . . ?
C4 C3 C2 119.88(15) . . ?
C4 C3 H3 120.1 . . ?
C2 C3 H3 120.1 . . ?
C3 C4 C5 119.78(16) . . ?
C3 C4 H4 120.1 . . ?
C5 C4 H4 120.1 . . ?
C4 C5 C6 121.09(16) . . ?
C4 C5 H5 119.5 . . ?
C6 C5 H5 119.5 . . ?
C5 C6 C1 119.10(14) . . ?
C5 C6 C7 119.98(15) . . ?
C1 C6 C7 120.73(14) . . ?
C8 C7 C6 120.60(14) . . ?
C8 C7 C17 125.39(14) . . ?
C6 C7 C17 113.93(13) . . ?
C7 C8 C19 122.53(15) . . ?
C7 C8 C9 119.97(14) . . ?
C19 C8 C9 117.50(13) . . ?
C10 C9 C27 122.92(15) . . ?
C10 C9 C8 119.89(14) . . ?
C27 C9 C8 117.18(14) . . ?
C9 C10 C11 121.22(14) . . ?
C9 C10 C18 124.06(15) . . ?
C11 C10 C18 114.69(14) . . ?
C16 C11 C12 118.44(15) . . ?
C16 C11 C10 119.84(14) . . ?
C12 C11 C10 121.49(14) . . ?
C13 C12 C11 119.17(14) . . ?
C13 C12 C1 118.47(14) . . ?
C11 C12 C1 122.26(14) . . ?
C14 C13 C12 121.77(15) . . ?
C14 C13 H13 119.1 . . ?
C12 C13 H13 119.1 . . ?
C13 C14 C15 119.10(16) . . ?
C13 C14 H14 120.5 . . ?
C15 C14 H14 120.5 . . ?
C16 C15 C14 120.12(16) . . ?
C16 C15 H15 119.9 . . ?
C14 C15 H15 119.9 . . ?
C15 C16 C11 121.39(15) . . ?
C15 C16 H16 119.3 . . ?
C11 C16 H16 119.3 . . ?
C7 C17 H17A 109.5 . . ?
C7 C17 H17B 109.5 . . ?
H17A C17 H17B 109.5 . . ?
C7 C17 H17C 109.5 . . ?
H17A C17 H17C 109.5 . . ?
H17B C17 H17C 109.5 . . ?
C10 C18 H18A 109.5 . . ?
C10 C18 H18B 109.5 . . ?
H18A C18 H18B 109.5 . . ?
C10 C18 H18C 109.5 . . ?
H18A C18 H18C 109.5 . . ?
H18B C18 H18C 109.5 . . ?
C20 C19 C8 125.83(16) . . ?
C20 C19 H19 117.1 . . ?
C8 C19 H19 117.1 . . ?
C19 C20 C21 126.12(16) . . ?
C19 C20 H20 116.9 . . ?
C21 C20 H20 116.9 . . ?
C22 C21 C26 117.09(16) . . ?
C22 C21 C20 123.16(15) . . ?
C26 C21 C20 119.69(16) . . ?
C23 C22 C21 121.39(17) . . ?
C23 C22 H22 119.3 . . ?
C21 C22 H22 119.3 . . ?
C24 C23 C22 119.98(18) . . ?
C24 C23 H23 120.0 . . ?
C22 C23 H23 120.0 . . ?
C25 C24 C23 119.70(17) . . ?
C25 C24 H24 120.2 . . ?
C23 C24 H24 120.1 . . ?
C24 C25 C26 120.34(19) . . ?
C24 C25 H25 119.8 . . ?
C26 C25 H25 119.8 . . ?
C25 C26 C21 121.41(19) . . ?
C25 C26 H26 119.3 . . ?
C21 C26 H26 119.3 . . ?
C28 C27 C9 125.24(15) . . ?
C28 C27 H27 117.4 . . ?
C9 C27 H27 117.4 . . ?
C27 C28 C29 127.23(15) . . ?
C27 C28 H28 116.4 . . ?
C29 C28 H28 116.4 . . ?
C30 C29 C34 117.73(15) . . ?
C30 C29 C28 119.23(15) . . ?
C34 C29 C28 123.04(15) . . ?
C31 C30 C29 121.50(16) . . ?
C31 C30 H30 119.2 . . ?
C29 C30 H30 119.2 . . ?
C32 C31 C30 119.91(17) . . ?
C32 C31 H31 120.0 . . ?
C30 C31 H31 120.0 . . ?
C31 C32 C33 119.88(17) . . ?
C31 C32 H32 120.1 . . ?
C33 C32 H32 120.1 . . ?
C34 C33 C32 119.86(16) . . ?
C34 C33 H33 120.1 . . ?
C32 C33 H33 120.1 . . ?
C33 C34 C29 121.11(16) . . ?
C33 C34 H34 119.4 . . ?
C29 C34 H34 119.4 . . ?
C36 C35 H35A 109.5 . . ?
C36 C35 H35B 109.5 . . ?
H35A C35 H35B 109.5 . . ?
C36 C35 H35C 109.5 . . ?
H35A C35 H35C 109.5 . . ?
H35B C35 H35C 109.5 . . ?
O1 C36 C35 107.35(17) . . ?
O1 C36 H36A 110.2 . . ?
C35 C36 H36A 110.2 . . ?
O1 C36 H36B 110.2 . . ?
C35 C36 H36B 110.2 . . ?
H36A C36 H36B 108.5 . . ?
O1 C37 C38 110.1(2) . . ?
O1 C37 H37A 109.6 . . ?
C38 C37 H37A 109.6 . . ?
O1 C37 H37B 109.6 . . ?
C38 C37 H37B 109.6 . . ?
H37A C37 H37B 108.1 . . ?
C37 C38 H38A 109.5 . . ?
C37 C38 H38B 109.5 . . ?
H38A C38 H38B 109.5 . . ?
C37 C38 H38C 109.5 . . ?
H38A C38 H38C 109.5 . . ?
H38B C38 H38C 109.5 . . ?
C37 O1 C36 112.37(17) . . ?

loop_
_geom_bond_atom_site_label_1
_geom_bond_atom_site_label_2
_geom_bond_distance
_geom_bond_site_symmetry_2
_geom_bond_publ_flag
C1 C6 1.401(2) . ?
C1 C2 1.406(2) . ?
C1 C12 1.498(2) . ?
C2 C3 1.380(2) . ?
C2 H2 0.9500 . ?
C3 C4 1.380(3) . ?
C3 H3 0.9500 . ?
C4 C5 1.391(2) . ?
C4 H4 0.9500 . ?
C5 C6 1.398(2) . ?
C5 H5 0.9500 . ?
C6 C7 1.501(2) . ?
C7 C8 1.357(2) . ?
C7 C17 1.508(2) . ?
C8 C19 1.468(2) . ?
C8 C9 1.505(2) . ?
C9 C10 1.352(2) . ?
C9 C27 1.462(2) . ?
C10 C11 1.493(2) . ?
C10 C18 1.512(2) . ?
C11 C16 1.402(2) . ?
C11 C12 1.414(2) . ?
C12 C13 1.395(2) . ?
C13 C14 1.384(2) . ?
C13 H13 0.9500 . ?
C14 C15 1.395(2) . ?
C14 H14 0.9500 . ?
C15 C16 1.383(2) . ?
C15 H15 0.9500 . ?
C16 H16 0.9500 . ?
C17 H17A 0.9800 . ?
C17 H17B 0.9800 . ?
C17 H17C 0.9800 . ?
C18 H18A 0.9800 . ?
C18 H18B 0.9800 . ?
C18 H18C 0.9800 . ?
C19 C20 1.339(2) . ?
C19 H19 0.9500 . ?
C20 C21 1.475(2) . ?
C20 H20 0.9500 . ?
C21 C22 1.392(2) . ?
C21 C26 1.394(2) . ?
C22 C23 1.391(2) . ?
C22 H22 0.9500 . ?
C23 C24 1.381(3) . ?
C23 H23 0.9500 . ?
C24 C25 1.367(3) . ?
C24 H24 0.9500 . ?
C25 C26 1.389(3) . ?
C25 H25 0.9500 . ?
C26 H26 0.9500 . ?
C27 C28 1.335(2) . ?
C27 H27 0.9500 . ?
C28 C29 1.468(2) . ?
C28 H28 0.9500 . ?
C29 C30 1.394(2) . ?
C29 C34 1.403(2) . ?
C30 C31 1.390(2) . ?
C30 H30 0.9500 . ?
C31 C32 1.379(3) . ?
C31 H31 0.9500 . ?
C32 C33 1.396(3) . ?
C32 H32 0.9500 . ?
C33 C34 1.385(2) . ?
C33 H33 0.9500 . ?
C34 H34 0.9500 . ?
C35 C36 1.492(3) . ?
C35 H35A 0.9800 . ?
C35 H35B 0.9800 . ?
C35 H35C 0.9800 . ?
C36 O1 1.428(2) . ?
C36 H36A 0.9900 . ?
C36 H36B 0.9900 . ?
C37 O1 1.388(3) . ?
C37 C38 1.504(3) . ?
C37 H37A 0.9900 . ?
C37 H37B 0.9900 . ?
C38 H38A 0.9800 . ?
C38 H38B 0.9800 . ?
C38 H38C 0.9800 . ?

loop_
_geom_torsion_atom_site_label_1
_geom_torsion_atom_site_label_2
_geom_torsion_atom_site_label_3
_geom_torsion_atom_site_label_4
_geom_torsion
_geom_torsion_site_symmetry_1
_geom_torsion_site_symmetry_2
_geom_torsion_site_symmetry_3
_geom_torsion_site_symmetry_4
_geom_torsion_publ_flag
C6 C1 C2 C3 1.7(2) . . . . ?
C12 C1 C2 C3 178.46(15) . . . . ?
C1 C2 C3 C4 0.2(2) . . . . ?
C2 C3 C4 C5 -1.6(3) . . . . ?
C3 C4 C5 C6 1.2(3) . . . . ?
C4 C5 C6 C1 0.7(2) . . . . ?
C4 C5 C6 C7 -174.21(15) . . . . ?
C2 C1 C6 C5 -2.1(2) . . . . ?
C12 C1 C6 C5 -178.78(14) . . . . ?
C2 C1 C6 C7 172.78(14) . . . . ?
C12 C1 C6 C7 -3.9(2) . . . . ?
C5 C6 C7 C8 -117.38(18) . . . . ?
C1 C6 C7 C8 67.8(2) . . . . ?
C5 C6 C7 C17 65.57(19) . . . . ?
C1 C6 C7 C17 -109.29(17) . . . . ?
C6 C7 C8 C19 -175.16(15) . . . . ?
C17 C7 C8 C19 1.5(3) . . . . ?
C6 C7 C8 C9 5.0(2) . . . . ?
C17 C7 C8 C9 -178.34(15) . . . . ?
C7 C8 C9 C10 -79.2(2) . . . . ?
C19 C8 C9 C10 100.96(17) . . . . ?
C7 C8 C9 C27 99.41(17) . . . . ?
C19 C8 C9 C27 -80.47(18) . . . . ?
C27 C9 C10 C11 -169.85(13) . . . . ?
C8 C9 C10 C11 8.6(2) . . . . ?
C27 C9 C10 C18 8.4(2) . . . . ?
C8 C9 C10 C18 -173.12(14) . . . . ?
C9 C10 C11 C16 -121.54(17) . . . . ?
C18 C10 C11 C16 60.06(19) . . . . ?
C9 C10 C11 C12 64.0(2) . . . . ?
C18 C10 C11 C12 -114.38(17) . . . . ?
C16 C11 C12 C13 -0.4(2) . . . . ?
C10 C11 C12 C13 174.10(14) . . . . ?
C16 C11 C12 C1 -176.77(15) . . . . ?
C10 C11 C12 C1 -2.3(2) . . . . ?
C6 C1 C12 C13 120.33(17) . . . . ?
C2 C1 C12 C13 -56.3(2) . . . . ?
C6 C1 C12 C11 -63.3(2) . . . . ?
C2 C1 C12 C11 120.05(17) . . . . ?
C11 C12 C13 C14 1.0(2) . . . . ?
C1 C12 C13 C14 177.53(15) . . . . ?
C12 C13 C14 C15 -0.8(2) . . . . ?
C13 C14 C15 C16 -0.1(3) . . . . ?
C14 C15 C16 C11 0.7(3) . . . . ?
C12 C11 C16 C15 -0.4(2) . . . . ?
C10 C11 C16 C15 -175.04(14) . . . . ?
C7 C8 C19 C20 177.31(17) . . . . ?
C9 C8 C19 C20 -2.8(3) . . . . ?
C8 C19 C20 C21 -179.07(16) . . . . ?
C19 C20 C21 C22 15.6(3) . . . . ?
C19 C20 C21 C26 -167.13(19) . . . . ?
C26 C21 C22 C23 3.1(3) . . . . ?
C20 C21 C22 C23 -179.60(19) . . . . ?
C21 C22 C23 C24 -1.0(3) . . . . ?
C22 C23 C24 C25 -1.6(3) . . . . ?
C23 C24 C25 C26 1.9(4) . . . . ?
C24 C25 C26 C21 0.3(4) . . . . ?
C22 C21 C26 C25 -2.8(3) . . . . ?
C20 C21 C26 C25 179.8(2) . . . . ?
C10 C9 C27 C28 179.99(15) . . . . ?
C8 C9 C27 C28 1.5(2) . . . . ?
C9 C27 C28 C29 -175.18(14) . . . . ?
C27 C28 C29 C30 -167.14(15) . . . . ?
C27 C28 C29 C34 13.9(2) . . . . ?
C34 C29 C30 C31 -1.1(2) . . . . ?
C28 C29 C30 C31 179.98(15) . . . . ?
C29 C30 C31 C32 0.4(3) . . . . ?
C30 C31 C32 C33 0.7(3) . . . . ?
C31 C32 C33 C34 -1.0(2) . . . . ?
C32 C33 C34 C29 0.3(2) . . . . ?
C30 C29 C34 C33 0.7(2) . . . . ?
C28 C29 C34 C33 179.63(14) . . . . ?
C38 C37 O1 C36 -176.9(2) . . . . ?
C35 C36 O1 C37 173.70(18) . . . . ?

loop_
_cod_related_entry_id
_cod_related_entry_database
_cod_related_entry_code
1 ChemSpider 30653225
